data_1518087
loop_
_publ_author_name
'Sim, Dawn Su-Yin'
'Chong, Kam-Weng'
'Nge, Choy-Eng'
'Low, Yun-Yee'
'Sim, Kae-Shin'
'Kam, Toh-Seok'

_publ_section_title
;
 Cytotoxic vobasine, tacaman, and corynanthe-tryptamine bisindole
 alkaloids from Tabernaemontana and structure revision of tronoharine.
;
_journal_issue 11
_journal_name_full 'Journal of natural products'
_journal_page_first 2504
_journal_page_last 2512
_journal_paper_doi 10.1021/np500589u
_journal_volume 77
_journal_year 2014
_chemical_absolute_configuration unk
_chemical_formula_moiety 'C21 H24 N2 O2'
_chemical_formula_sum 'C21 H24 N2 O2'
_chemical_formula_weight 336.42
_chemical_melting_point 497(2)
_chemical_name_common Tronoharine
_chemical_name_systematic
;
 ?
;
_space_group_crystal_system orthorhombic
_space_group_IT_number 19
_space_group_name_Hall 'P 2ac 2ab'
_space_group_name_H-M_alt 'P 21 21 21'
_symmetry_space_group_name_Hall 'P 2ac 2ab'
_symmetry_space_group_name_H-M 'P 21 21 21'
_atom_sites_solution_hydrogens geom
_audit_creation_method SHELXL-2014
_cell_angle_alpha 90.0
_cell_angle_beta 90.0
_cell_angle_gamma 90.0
_cell_formula_units_Z 4
_cell_length_a 9.1808(3)
_cell_length_b 11.2481(3)
_cell_length_c 16.7513(5)
_cell_measurement_reflns_used 11960
_cell_measurement_temperature 100.1(6)
_cell_measurement_theta_max 30.0400
_cell_measurement_theta_min 3.7910
_cell_volume 1729.85(9)
_computing_cell_refinement
;
CrysAlisPro, Agilent Technologies,
Version 1.171.36.28 (release 01-02-2013 CrysAlis171 .NET)
(compiled Feb  1 2013,16:14:44)
;
_computing_data_collection
;
CrysAlisPro, Agilent Technologies,
Version 1.171.36.28 (release 01-02-2013 CrysAlis171 .NET)
(compiled Feb  1 2013,16:14:44)
;
_computing_data_reduction
;
CrysAlisPro, Agilent Technologies,
Version 1.171.36.28 (release 01-02-2013 CrysAlis171 .NET)
(compiled Feb  1 2013,16:14:44)
;
_computing_molecular_graphics 'X-SEED (Barbour, 2001)'
_computing_publication_material
;  
enCIFer (Allen et al., 2004),
;
_computing_structure_refinement 'SHELXL-2014 (Sheldrick, 2014)'
_computing_structure_solution SHELXL-1997
_diffrn_ambient_temperature 100.1(6)
_diffrn_detector_area_resol_mean 10.4041
_diffrn_measured_fraction_theta_full 0.998
_diffrn_measured_fraction_theta_max 0.947
_diffrn_measurement_device_type 'SuperNova, Dual, Cu at zero, Atlas'
_diffrn_measurement_method '\w scans'
_diffrn_radiation_type MoK\a
_diffrn_radiation_wavelength 0.71073
_diffrn_reflns_av_R_equivalents 0.0273
_diffrn_reflns_av_unetI/netI 0.0224
_diffrn_reflns_Laue_measured_fraction_full 0.998
_diffrn_reflns_Laue_measured_fraction_max 0.947
_diffrn_reflns_limit_h_max 11
_diffrn_reflns_limit_h_min -12
_diffrn_reflns_limit_k_max 15
_diffrn_reflns_limit_k_min -14
_diffrn_reflns_limit_l_max 23
_diffrn_reflns_limit_l_min -21
_diffrn_reflns_number 21698
_diffrn_reflns_point_group_measured_fraction_full 0.999
_diffrn_reflns_point_group_measured_fraction_max 0.920
_diffrn_reflns_theta_full 25.005
_diffrn_reflns_theta_max 30.357
_diffrn_reflns_theta_min 2.864
_diffrn_source 'SuperNova (Mo) X-ray Source'
_exptl_absorpt_coefficient_mu 0.083
_exptl_absorpt_correction_T_max 1.00000
_exptl_absorpt_correction_T_min 0.80323
_exptl_absorpt_correction_type multi-scan
_exptl_absorpt_process_details
;
CrysAlisPro, Agilent Technologies,
Version 1.171.36.28 (release 01-02-2013 CrysAlis171 .NET)
(compiled Feb  1 2013,16:14:44)
Empirical absorption correction using spherical harmonics,
 implemented in SCALE3 ABSPACK scaling algorithm.
;
_exptl_crystal_colour colorless
_exptl_crystal_density_diffrn 1.292
_exptl_crystal_description prism
_exptl_crystal_F_000 720
_exptl_crystal_size_max 0.2
_exptl_crystal_size_mid 0.2
_exptl_crystal_size_min 0.1
_refine_diff_density_max 0.315
_refine_diff_density_min -0.215
_refine_diff_density_rms 0.041
_refine_ls_extinction_method none
_refine_ls_goodness_of_fit_ref 1.020
_refine_ls_hydrogen_treatment constr
_refine_ls_matrix_type full
_refine_ls_number_parameters 228
_refine_ls_number_reflns 4788
_refine_ls_number_restraints 0
_refine_ls_restrained_S_all 1.020
_refine_ls_R_factor_all 0.0350
_refine_ls_R_factor_gt 0.0327
_refine_ls_shift/su_max <0.001
_refine_ls_shift/su_mean <0.001
_refine_ls_structure_factor_coef Fsqd
_refine_ls_weighting_details 'w=1/[\s^2^(Fo^2^)+(0.0454P)^2^+0.4546P] where P=(Fo^2^+2Fc^2^)/3'
_refine_ls_weighting_scheme calc
_refine_ls_wR_factor_gt 0.0849
_refine_ls_wR_factor_ref 0.0868
_reflns_Friedel_coverage 0.719
_reflns_Friedel_fraction_full 1.000
_reflns_Friedel_fraction_max 0.884
_reflns_number_gt 4565
_reflns_number_total 4788
_reflns_threshold_expression 'I > 2\s(I)'
_cod_data_source_file np500589u_si_002.cif
_cod_data_source_block Tronoharine
_cod_depositor_comments
;
The following automatic conversions were performed:

'_chemical_melting_point' value '495-499' was changed to '497(2)' -
the average value was taken and precision was estimated.

Automatic conversion script
Id: cif_fix_values 2827 2014-09-09 07:05:25Z andrius 

 Adding full bibliography for 1518087.cif.
;
_cod_original_cell_volume 1729.84(8)
_cod_database_code 1518087
_shelx_space_group_comment
;
The symmetry employed for this shelxl refinement is uniquely defined
by the following loop, which should always be used as a source of
symmetry information in preference to the above space-group names.
They are only intended as comments.
;
_shelxl_version_number 2014-3

loop_
_space_group_symop_operation_xyz
'x, y, z'
'-x+1/2, -y, z+1/2'
'x+1/2, -y+1/2, -z'
'-x, y+1/2, -z+1/2'

loop_
_atom_site_label
_atom_site_type_symbol
_atom_site_fract_x
_atom_site_fract_y
_atom_site_fract_z
_atom_site_U_iso_or_equiv
_atom_site_adp_type
_atom_site_occupancy
_atom_site_site_symmetry_order
_atom_site_calc_flag
_atom_site_refinement_flags_posn
_atom_site_refinement_flags_adp
C2 C 0.42500(16) 0.86966(12) 0.79154(9) 0.0126(3) Uani 1 1 d . .
C3 C 0.16245(17) 1.01206(15) 0.87978(10) 0.0197(3) Uani 1 1 d . .
H3A H 0.1002 1.0747 0.9003 0.024 Uiso 1 1 calc R U
H3B H 0.2479 1.0492 0.8566 0.024 Uiso 1 1 calc R U
C5 C 0.09037(18) 1.01707(14) 0.74217(10) 0.0206(3) Uani 1 1 d . .
H5A H 0.0717 1.1003 0.7532 0.025 Uiso 1 1 calc R U
H5B H 0.0192 0.9890 0.7037 0.025 Uiso 1 1 calc R U
C6 C 0.24624(18) 0.99980(14) 0.70996(10) 0.0175(3) Uani 1 1 d . .
H6A H 0.3116 1.0600 0.7309 0.021 Uiso 1 1 calc R U
H6B H 0.2479 1.0030 0.6521 0.021 Uiso 1 1 calc R U
C7 C 0.28953(16) 0.87245(13) 0.74096(9) 0.0132(3) Uani 1 1 d . .
C8 C 0.33877(17) 0.79691(14) 0.67144(9) 0.0145(3) Uani 1 1 d . .
C9 C 0.25871(18) 0.74285(14) 0.61169(9) 0.0185(3) Uani 1 1 d . .
H9 H 0.1575 0.7448 0.6127 0.022 Uiso 1 1 calc R U
C10 C 0.3322(2) 0.68534(15) 0.54973(10) 0.0216(3) Uani 1 1 d . .
H10 H 0.2797 0.6470 0.5098 0.026 Uiso 1 1 calc R U
C11 C 0.4834(2) 0.68525(15) 0.54754(10) 0.0212(3) Uani 1 1 d . .
H11 H 0.5307 0.6481 0.5052 0.025 Uiso 1 1 calc R U
C12 C 0.56649(18) 0.73952(13) 0.60732(9) 0.0171(3) Uani 1 1 d . .
H12 H 0.6677 0.7393 0.6056 0.021 Uiso 1 1 calc R U
C13 C 0.49142(16) 0.79362(14) 0.66935(9) 0.0138(3) Uani 1 1 d . .
C14 C 0.20968(18) 0.93299(15) 0.94858(10) 0.0187(3) Uani 1 1 d . .
H14A H 0.1245 0.9058 0.9776 0.022 Uiso 1 1 calc R U
H14B H 0.2702 0.9782 0.9851 0.022 Uiso 1 1 calc R U
C15 C 0.29559(16) 0.82503(14) 0.91721(9) 0.0147(3) Uani 1 1 d . .
H15 H 0.3222 0.7746 0.9626 0.018 Uiso 1 1 calc R U
C16 C 0.43284(16) 0.85398(13) 0.87020(9) 0.0136(3) Uani 1 1 d . .
C17 C 0.58009(17) 0.83720(15) 0.90700(9) 0.0176(3) Uani 1 1 d . .
H17A H 0.5979 0.7530 0.9149 0.021 Uiso 1 1 calc R U
H17B H 0.5823 0.8755 0.9589 0.021 Uiso 1 1 calc R U
C18 C 0.2535(2) 0.54163(15) 0.90189(10) 0.0224(3) Uani 1 1 d . .
H18A H 0.3064 0.5713 0.9471 0.034 Uiso 1 1 calc R U
H18B H 0.2982 0.4696 0.8833 0.034 Uiso 1 1 calc R U
H18C H 0.1546 0.5258 0.9171 0.034 Uiso 1 1 calc R U
C19 C 0.25573(17) 0.63406(13) 0.83537(9) 0.0155(3) Uani 1 1 d . .
H19A H 0.1999 0.6045 0.7904 0.019 Uiso 1 1 calc R U
H19B H 0.3553 0.6456 0.8177 0.019 Uiso 1 1 calc R U
C20 C 0.19252(16) 0.75429(13) 0.86190(9) 0.0139(3) Uani 1 1 d . .
H20 H 0.1024 0.7387 0.8914 0.017 Uiso 1 1 calc R U
C21 C 0.15518(16) 0.83413(14) 0.79122(9) 0.0143(3) Uani 1 1 d . .
H21 H 0.0882 0.7907 0.7562 0.017 Uiso 1 1 calc R U
C22 C 0.68770(16) 0.84256(13) 0.76859(9) 0.0135(3) Uani 1 1 d . .
C23 C 0.70026(16) 0.88939(15) 0.85431(9) 0.0161(3) Uani 1 1 d . .
H23A H 0.6896 0.9761 0.8534 0.019 Uiso 1 1 calc R U
N1 N 0.54770(13) 0.84968(11) 0.73933(8) 0.0132(2) Uani 1 1 d . .
N4 N 0.08297(15) 0.94632(12) 0.81633(8) 0.0174(3) Uani 1 1 d . .
O22 O 0.78996(12) 0.80563(10) 0.72952(7) 0.0187(2) Uani 1 1 d . .
O23 O 0.83509(12) 0.86132(13) 0.88861(7) 0.0235(3) Uani 1 1 d . .
H23 H 0.9008 0.8882 0.8608 0.035 Uiso 1 1 calc R U

loop_
_atom_site_aniso_label
_atom_site_aniso_U_11
_atom_site_aniso_U_22
_atom_site_aniso_U_33
_atom_site_aniso_U_23
_atom_site_aniso_U_13
_atom_site_aniso_U_12
C2 0.0079(6) 0.0129(6) 0.0172(6) -0.0005(5) 0.0007(5) -0.0005(5)
C3 0.0153(7) 0.0167(7) 0.0270(8) -0.0061(6) 0.0027(6) -0.0003(6)
C5 0.0146(7) 0.0181(7) 0.0292(8) 0.0026(6) -0.0021(6) 0.0031(6)
C6 0.0148(7) 0.0157(7) 0.0219(7) 0.0032(6) -0.0016(6) 0.0013(5)
C7 0.0101(6) 0.0140(6) 0.0153(6) 0.0004(5) -0.0009(5) 0.0005(5)
C8 0.0153(7) 0.0143(7) 0.0139(6) 0.0017(5) -0.0014(5) 0.0005(5)
C9 0.0189(7) 0.0184(7) 0.0184(7) 0.0013(6) -0.0047(6) -0.0007(6)
C10 0.0302(9) 0.0187(8) 0.0159(7) -0.0015(6) -0.0071(6) -0.0001(6)
C11 0.0315(9) 0.0180(8) 0.0140(7) -0.0004(6) 0.0021(6) 0.0026(6)
C12 0.0199(7) 0.0158(7) 0.0155(7) 0.0020(5) 0.0030(6) 0.0015(6)
C13 0.0153(7) 0.0134(6) 0.0127(6) 0.0019(5) -0.0009(5) 0.0000(5)
C14 0.0149(7) 0.0213(8) 0.0199(7) -0.0062(6) 0.0045(6) -0.0023(6)
C15 0.0108(6) 0.0194(7) 0.0139(6) -0.0016(5) 0.0015(5) -0.0018(5)
C16 0.0095(6) 0.0163(6) 0.0151(6) -0.0017(5) 0.0002(5) -0.0014(5)
C17 0.0109(6) 0.0284(8) 0.0136(6) 0.0015(6) -0.0012(5) -0.0023(6)
C18 0.0312(9) 0.0177(7) 0.0183(8) 0.0015(6) 0.0028(6) 0.0041(7)
C19 0.0154(7) 0.0151(7) 0.0159(7) -0.0003(5) 0.0010(5) -0.0012(5)
C20 0.0100(6) 0.0153(6) 0.0163(6) 0.0000(5) 0.0014(5) -0.0019(5)
C21 0.0089(6) 0.0154(6) 0.0187(7) -0.0013(5) -0.0008(5) -0.0009(5)
C22 0.0111(6) 0.0143(6) 0.0151(6) 0.0024(5) 0.0006(5) -0.0009(5)
C23 0.0087(6) 0.0226(7) 0.0170(7) -0.0013(6) -0.0005(5) -0.0022(5)
N1 0.0106(6) 0.0158(6) 0.0131(5) -0.0011(4) 0.0013(4) 0.0007(4)
N4 0.0111(6) 0.0160(6) 0.0252(7) -0.0012(5) -0.0001(5) 0.0011(5)
O22 0.0124(5) 0.0226(6) 0.0212(5) 0.0005(4) 0.0023(4) 0.0021(4)
O23 0.0089(5) 0.0420(7) 0.0197(5) 0.0035(5) -0.0018(4) -0.0030(5)

loop_
_atom_type_symbol
_atom_type_description
_atom_type_scat_dispersion_real
_atom_type_scat_dispersion_imag
_atom_type_scat_source
C C 0.0033 0.0016 'International Tables Vol C Tables 4.2.6.8 and 6.1.1.4'
H H 0.0000 0.0000 'International Tables Vol C Tables 4.2.6.8 and 6.1.1.4'
N N 0.0061 0.0033 'International Tables Vol C Tables 4.2.6.8 and 6.1.1.4'
O O 0.0106 0.0060 'International Tables Vol C Tables 4.2.6.8 and 6.1.1.4'

loop_
_geom_angle_atom_site_label_1
_geom_angle_atom_site_label_2
_geom_angle_atom_site_label_3
_geom_angle
C16 C2 N1 122.46(14)
C16 C2 C7 127.20(14)
N1 C2 C7 107.88(12)
N4 C3 C14 113.04(13)
N4 C3 H3A 109.0
C14 C3 H3A 109.0
N4 C3 H3B 109.0
C14 C3 H3B 109.0
H3A C3 H3B 107.8
N4 C5 C6 105.61(12)
N4 C5 H5A 110.6
C6 C5 H5A 110.6
N4 C5 H5B 110.6
C6 C5 H5B 110.6
H5A C5 H5B 108.7
C5 C6 C7 103.50(12)
C5 C6 H6A 111.1
C7 C6 H6A 111.1
C5 C6 H6B 111.1
C7 C6 H6B 111.1
H6A C6 H6B 109.0
C2 C7 C8 100.08(11)
C2 C7 C21 110.18(12)
C8 C7 C21 119.94(12)
C2 C7 C6 114.40(12)
C8 C7 C6 109.45(12)
C21 C7 C6 103.33(12)
C9 C8 C13 120.10(15)
C9 C8 C7 130.26(14)
C13 C8 C7 109.46(13)
C8 C9 C10 119.00(15)
C8 C9 H9 120.5
C10 C9 H9 120.5
C11 C10 C9 120.18(15)
C11 C10 H10 119.9
C9 C10 H10 119.9
C10 C11 C12 121.73(16)
C10 C11 H11 119.1
C12 C11 H11 119.1
C13 C12 C11 117.16(15)
C13 C12 H12 121.4
C11 C12 H12 121.4
C12 C13 C8 121.79(15)
C12 C13 N1 128.96(14)
C8 C13 N1 109.23(13)
C3 C14 C15 110.43(13)
C3 C14 H14A 109.6
C15 C14 H14A 109.6
C3 C14 H14B 109.6
C15 C14 H14B 109.6
H14A C14 H14B 108.1
C16 C15 C14 115.59(13)
C16 C15 C20 107.89(12)
C14 C15 C20 107.28(12)
C16 C15 H15 108.6
C14 C15 H15 108.6
C20 C15 H15 108.6
C2 C16 C17 118.22(13)
C2 C16 C15 119.73(14)
C17 C16 C15 120.51(12)
C16 C17 C23 111.42(13)
C16 C17 H17A 109.3
C23 C17 H17A 109.3
C16 C17 H17B 109.3
C23 C17 H17B 109.3
H17A C17 H17B 108.0
C19 C18 H18A 109.5
C19 C18 H18B 109.5
H18A C18 H18B 109.5
C19 C18 H18C 109.5
H18A C18 H18C 109.5
H18B C18 H18C 109.5
C18 C19 C20 112.56(12)
C18 C19 H19A 109.1
C20 C19 H19A 109.1
C18 C19 H19B 109.1
C20 C19 H19B 109.1
H19A C19 H19B 107.8
C21 C20 C19 112.24(12)
C21 C20 C15 107.46(12)
C19 C20 C15 113.28(12)
C21 C20 H20 107.9
C19 C20 H20 107.9
C15 C20 H20 107.9
N4 C21 C20 112.37(13)
N4 C21 C7 105.77(12)
C20 C21 C7 113.91(12)
N4 C21 H21 108.2
C20 C21 H21 108.2
C7 C21 H21 108.2
O22 C22 N1 123.23(14)
O22 C22 C23 124.22(14)
N1 C22 C23 112.53(12)
O23 C23 C17 108.31(13)
O23 C23 C22 111.90(13)
C17 C23 C22 110.74(12)
O23 C23 H23A 108.6
C17 C23 H23A 108.6
C22 C23 H23A 108.6
C22 N1 C13 127.14(12)
C22 N1 C2 121.43(12)
C13 N1 C2 106.48(11)
C5 N4 C21 101.48(12)
C5 N4 C3 108.11(13)
C21 N4 C3 113.95(13)
C23 O23 H23 109.5

loop_
_geom_bond_atom_site_label_1
_geom_bond_atom_site_label_2
_geom_bond_distance
C2 C16 1.331(2)
C2 N1 1.4437(19)
C2 C7 1.505(2)
C3 N4 1.486(2)
C3 C14 1.519(2)
C3 H3A 0.9700
C3 H3B 0.9700
C5 N4 1.477(2)
C5 C6 1.542(2)
C5 H5A 0.9700
C5 H5B 0.9700
C6 C7 1.575(2)
C6 H6A 0.9700
C6 H6B 0.9700
C7 C8 1.511(2)
C7 C21 1.554(2)
C8 C9 1.383(2)
C8 C13 1.402(2)
C9 C10 1.397(2)
C9 H9 0.9300
C10 C11 1.389(3)
C10 H10 0.9300
C11 C12 1.399(2)
C11 H11 0.9300
C12 C13 1.387(2)
C12 H12 0.9300
C13 N1 1.4280(19)
C14 C15 1.540(2)
C14 H14A 0.9700
C14 H14B 0.9700
C15 C16 1.521(2)
C15 C20 1.545(2)
C15 H15 0.9800
C16 C17 1.498(2)
C17 C23 1.530(2)
C17 H17A 0.9700
C17 H17B 0.9700
C18 C19 1.524(2)
C18 H18A 0.9600
C18 H18B 0.9600
C18 H18C 0.9600
C19 C20 1.537(2)
C19 H19A 0.9700
C19 H19B 0.9700
C20 C21 1.525(2)
C20 H20 0.9800
C21 N4 1.4862(19)
C21 H21 0.9800
C22 O22 1.2174(18)
C22 N1 1.3778(18)
C22 C23 1.534(2)
C23 O23 1.4007(18)
C23 H23A 0.9800
O23 H23 0.8200

loop_
_geom_torsion_atom_site_label_1
_geom_torsion_atom_site_label_2
_geom_torsion_atom_site_label_3
_geom_torsion_atom_site_label_4
_geom_torsion
N4 C5 C6 C7 29.03(15)
C16 C2 C7 C8 -136.24(16)
N1 C2 C7 C8 26.07(14)
C16 C2 C7 C21 -9.0(2)
N1 C2 C7 C21 153.33(11)
C16 C2 C7 C6 106.89(17)
N1 C2 C7 C6 -90.79(15)
C5 C6 C7 C2 -122.53(14)
C5 C6 C7 C8 126.13(13)
C5 C6 C7 C21 -2.74(15)
C2 C7 C8 C9 164.63(16)
C21 C7 C8 C9 44.2(2)
C6 C7 C8 C9 -74.9(2)
C2 C7 C8 C13 -20.33(16)
C21 C7 C8 C13 -140.78(14)
C6 C7 C8 C13 100.18(15)
C13 C8 C9 C10 0.0(2)
C7 C8 C9 C10 174.61(15)
C8 C9 C10 C11 -1.5(3)
C9 C10 C11 C12 1.5(3)
C10 C11 C12 C13 0.1(2)
C11 C12 C13 C8 -1.6(2)
C11 C12 C13 N1 176.55(15)
C9 C8 C13 C12 1.6(2)
C7 C8 C13 C12 -174.02(13)
C9 C8 C13 N1 -176.90(13)
C7 C8 C13 N1 7.47(18)
N4 C3 C14 C15 52.80(17)
C3 C14 C15 C16 59.24(17)
C3 C14 C15 C20 -61.14(16)
N1 C2 C16 C17 11.6(2)
C7 C2 C16 C17 171.53(14)
N1 C2 C16 C15 -154.34(13)
C7 C2 C16 C15 5.6(2)
C14 C15 C16 C2 -89.36(18)
C20 C15 C16 C2 30.68(19)
C14 C15 C16 C17 105.05(17)
C20 C15 C16 C17 -134.91(14)
C2 C16 C17 C23 22.9(2)
C15 C16 C17 C23 -171.26(13)
C18 C19 C20 C21 -163.85(13)
C18 C19 C20 C15 74.22(17)
C16 C15 C20 C21 -61.46(15)
C14 C15 C20 C21 63.70(15)
C16 C15 C20 C19 63.10(16)
C14 C15 C20 C19 -171.75(12)
C19 C20 C21 N4 175.34(12)
C15 C20 C21 N4 -59.48(15)
C19 C20 C21 C7 -64.40(16)
C15 C20 C21 C7 60.79(16)
C2 C7 C21 N4 98.48(14)
C8 C7 C21 N4 -146.26(13)
C6 C7 C21 N4 -24.16(15)
C2 C7 C21 C20 -25.43(17)
C8 C7 C21 C20 89.83(16)
C6 C7 C21 C20 -148.07(13)
C16 C17 C23 O23 -174.79(13)
C16 C17 C23 C22 -51.73(17)
O22 C22 C23 O23 -12.9(2)
N1 C22 C23 O23 168.70(13)
O22 C22 C23 C17 -133.89(15)
N1 C22 C23 C17 47.75(17)
O22 C22 N1 C13 15.1(2)
C23 C22 N1 C13 -166.56(14)
O22 C22 N1 C2 166.72(14)
C23 C22 N1 C2 -14.90(19)
C12 C13 N1 C22 -13.7(3)
C8 C13 N1 C22 164.70(14)
C12 C13 N1 C2 -168.69(15)
C8 C13 N1 C2 9.68(16)
C16 C2 N1 C22 -16.6(2)
C7 C2 N1 C22 -179.92(13)
C16 C2 N1 C13 140.17(15)
C7 C2 N1 C13 -23.16(15)
C6 C5 N4 C21 -44.46(15)
C6 C5 N4 C3 75.68(15)
C20 C21 N4 C5 167.35(12)
C7 C21 N4 C5 42.47(14)
C20 C21 N4 C3 51.42(17)
C7 C21 N4 C3 -73.45(16)
C14 C3 N4 C5 -159.44(13)
C14 C3 N4 C21 -47.45(18)
